data_7224586
loop_
_publ_author_name
'Ju, Huiyeong'
'Lee, Eunji'
'Kim, Seulgi'
'Park, In-Hyeok'
'Lee, Joon-Hwa'
'Lee, Shim Sung'

_publ_section_title
;
 Cation-directed assembly of polyrotaxane and polycatenane
;
_journal_issue 15
_journal_name_full CrystEngComm
_journal_page_first 2621
_journal_paper_doi 10.1039/C6CE00551A
_journal_volume 18
_journal_year 2016
_chemical_formula_moiety 'C21 H16 N2 O6 Pb S'
_chemical_formula_sum 'C21 H16 N2 O6 Pb S'
_chemical_formula_weight 631.61
_chemical_name_systematic 1
_space_group_IT_number 2
_symmetry_cell_setting triclinic
_symmetry_space_group_name_Hall '-P 1'
_symmetry_space_group_name_H-M 'P -1'
_atom_sites_solution_hydrogens geom
_atom_sites_solution_primary direct
_atom_sites_solution_secondary difmap
_audit_creation_method SHELXL-97
_audit_update_record
;
2016-01-28 deposited with the CCDC.
2016-03-11 downloaded from the CCDC.
;
_cell_angle_alpha 65.743(2)
_cell_angle_beta 77.931(2)
_cell_angle_gamma 85.251(2)
_cell_formula_units_Z 2
_cell_length_a 7.9089(4)
_cell_length_b 11.4057(6)
_cell_length_c 12.6968(6)
_cell_measurement_reflns_used 9970
_cell_measurement_temperature 173(2)
_cell_measurement_theta_max 28.35
_cell_measurement_theta_min 2.63
_cell_volume 1021.13(9)
_computing_cell_refinement 'Bruker SAINT'
_computing_data_collection 'Bruker APEX2'
_computing_data_reduction 'Bruker SAINT'
_computing_molecular_graphics 'Bruker SHELXTL'
_computing_publication_material 'Bruker SHELXTL'
_computing_structure_refinement 'SHELXL-97 (Sheldrick, 2008)'
_computing_structure_solution 'SHELXS-97 (Sheldrick, 2008)'
_diffrn_ambient_temperature 173(2)
_diffrn_measured_fraction_theta_full 1.000
_diffrn_measured_fraction_theta_max 1.000
_diffrn_measurement_device_type 'Bruker APEX-II CCD'
_diffrn_measurement_method '\f and \w scans'
_diffrn_radiation_monochromator graphite
_diffrn_radiation_source 'fine-focus sealed tube'
_diffrn_radiation_type MoK\a
_diffrn_radiation_wavelength 0.71073
_diffrn_reflns_av_R_equivalents 0.0356
_diffrn_reflns_av_sigmaI/netI 0.0284
_diffrn_reflns_limit_h_max 9
_diffrn_reflns_limit_h_min -9
_diffrn_reflns_limit_k_max 14
_diffrn_reflns_limit_k_min -13
_diffrn_reflns_limit_l_max 15
_diffrn_reflns_limit_l_min -15
_diffrn_reflns_number 16687
_diffrn_reflns_theta_full 26.00
_diffrn_reflns_theta_max 26.00
_diffrn_reflns_theta_min 1.79
_exptl_absorpt_coefficient_mu 8.406
_exptl_absorpt_correction_T_max 0.3857
_exptl_absorpt_correction_T_min 0.2326
_exptl_absorpt_correction_type multi-scan
_exptl_absorpt_process_details SADABS
_exptl_crystal_colour colourless
_exptl_crystal_density_diffrn 2.054
_exptl_crystal_density_method 'not measured'
_exptl_crystal_description block
_exptl_crystal_F_000 604
_exptl_crystal_size_max 0.25
_exptl_crystal_size_mid 0.16
_exptl_crystal_size_min 0.14
_refine_diff_density_max 1.227
_refine_diff_density_min -0.820
_refine_diff_density_rms 0.098
_refine_ls_extinction_method none
_refine_ls_goodness_of_fit_ref 1.067
_refine_ls_hydrogen_treatment constr
_refine_ls_matrix_type full
_refine_ls_number_parameters 280
_refine_ls_number_reflns 4005
_refine_ls_number_restraints 0
_refine_ls_restrained_S_all 1.067
_refine_ls_R_factor_all 0.0175
_refine_ls_R_factor_gt 0.0167
_refine_ls_shift/su_max 0.002
_refine_ls_shift/su_mean 0.000
_refine_ls_structure_factor_coef Fsqd
_refine_ls_weighting_details 'calc w=1/[\s^2^(Fo^2^)+(0.0160P)^2^+0.6868P] where P=(Fo^2^+2Fc^2^)/3'
_refine_ls_weighting_scheme calc
_refine_ls_wR_factor_gt 0.0407
_refine_ls_wR_factor_ref 0.0410
_reflns_number_gt 3885
_reflns_number_total 4005
_reflns_threshold_expression >2sigma(I)
_cod_data_source_file c6ce00551a2.cif
_cod_data_source_block 1
_cod_depositor_comments
;
The following automatic conversions were performed:

'_symmetry_cell_setting' value 'Triclinic' changed to 'triclinic'
according to
/usr/data/users/saulius/crontab/automatic-downloads/rss-feeds/RSC/lib/dictionaries/cif_core.dic
dictionary named 'cif_core.dic' version 2.4.2 from 2011-04-26.

Automatic conversion script
Id: cif_fix_values 4268 2015-11-12 08:31:59Z antanas 

 Adding full bibliography for 7224586--7224587.cif.
;
_cod_original_sg_symbol_H-M P-1
_cod_database_code 7224586

loop_
_symmetry_equiv_pos_as_xyz
'x, y, z'
'-x, -y, -z'

loop_
_atom_site_label
_atom_site_type_symbol
_atom_site_fract_x
_atom_site_fract_y
_atom_site_fract_z
_atom_site_U_iso_or_equiv
_atom_site_adp_type
_atom_site_occupancy
_atom_site_symmetry_multiplicity
_atom_site_calc_flag
_atom_site_refinement_flags
Pb1 Pb 0.918193(11) 0.343014(9) 0.671886(8) 0.01660(4) Uani 1 1 d .
S1 S 0.09961(8) -0.25595(7) 0.98940(6) 0.01803(14) Uani 1 1 d .
O1 O 0.8326(2) 0.0902(2) 0.81992(17) 0.0227(4) Uani 1 1 d .
O2 O 0.6552(2) 0.2395(2) 0.72633(18) 0.0224(4) Uani 1 1 d .
O3 O -0.0592(2) -0.2015(2) 1.02824(17) 0.0246(5) Uani 1 1 d .
O4 O 0.1570(3) -0.3767(2) 1.06941(17) 0.0266(5) Uani 1 1 d .
O5 O 0.1070(3) -0.3998(2) 0.52412(18) 0.0241(5) Uani 1 1 d .
O6 O 0.0143(3) -0.1990(2) 0.45397(18) 0.0306(5) Uani 1 1 d .
N1 N 0.7110(3) 0.5227(2) 0.6422(2) 0.0212(5) Uani 1 1 d .
N2 N 0.4383(3) 0.8711(2) 0.56221(19) 0.0178(5) Uani 1 1 d .
C1 C 0.6836(4) 0.5850(3) 0.7139(2) 0.0212(6) Uani 1 1 d .
H1A H 0.7286 0.5483 0.7844 0.025 Uiso 1 1 calc R
C2 C 0.5950(3) 0.6979(3) 0.6916(2) 0.0205(6) Uani 1 1 d .
H2A H 0.5798 0.7368 0.7463 0.025 Uiso 1 1 calc R
C3 C 0.5260(3) 0.7574(3) 0.5887(2) 0.0156(5) Uani 1 1 d .
C4 C 0.5498(4) 0.6895(3) 0.5165(3) 0.0228(6) Uani 1 1 d .
H4A H 0.5027 0.7221 0.4469 0.027 Uiso 1 1 calc R
C5 C 0.6401(4) 0.5766(3) 0.5454(3) 0.0227(6) Uani 1 1 d .
H5A H 0.6536 0.5336 0.4941 0.027 Uiso 1 1 calc R
C6 C 0.4096(4) 0.9477(3) 0.4429(2) 0.0198(6) Uani 1 1 d .
H6A H 0.2971 0.9923 0.4460 0.024 Uiso 1 1 calc R
H6B H 0.4069 0.8909 0.4016 0.024 Uiso 1 1 calc R
C7 C 0.4450(4) 0.9540(3) 0.6235(2) 0.0206(6) Uani 1 1 d .
H7A H 0.4644 0.9011 0.7042 0.025 Uiso 1 1 calc R
H7B H 0.3332 0.9991 0.6296 0.025 Uiso 1 1 calc R
C15 C 0.6875(3) 0.1254(3) 0.7961(2) 0.0168(6) Uani 1 1 d .
C16 C 0.5389(3) 0.0311(3) 0.8495(2) 0.0169(6) Uani 1 1 d .
C17 C 0.3698(3) 0.0740(3) 0.8409(2) 0.0182(6) Uani 1 1 d .
H17A H 0.3480 0.1634 0.8029 0.022 Uiso 1 1 calc R
C18 C 0.2336(3) -0.0127(3) 0.8872(2) 0.0181(6) Uani 1 1 d .
H18A H 0.1182 0.0164 0.8824 0.022 Uiso 1 1 calc R
C19 C 0.2691(3) -0.1427(3) 0.9406(2) 0.0163(6) Uani 1 1 d .
C20 C 0.4361(3) -0.1879(3) 0.9534(2) 0.0179(6) Uani 1 1 d .
H20A H 0.4574 -0.2772 0.9920 0.022 Uiso 1 1 calc R
C21 C 0.5709(3) -0.0991(3) 0.9083(2) 0.0182(6) Uani 1 1 d .
H21A H 0.6853 -0.1275 0.9178 0.022 Uiso 1 1 calc R
C22 C 0.0843(3) -0.2708(3) 0.8580(2) 0.0171(6) Uani 1 1 d .
C23 C 0.0157(3) -0.1680(3) 0.7722(2) 0.0191(6) Uani 1 1 d .
H23A H -0.0257 -0.0935 0.7851 0.023 Uiso 1 1 calc R
C24 C 0.0095(3) -0.1774(3) 0.6678(2) 0.0188(6) Uani 1 1 d .
H24A H -0.0357 -0.1082 0.6080 0.023 Uiso 1 1 calc R
C25 C 0.0689(3) -0.2871(3) 0.6495(2) 0.0180(6) Uani 1 1 d .
C26 C 0.1357(3) -0.3887(3) 0.7361(3) 0.0209(6) Uani 1 1 d .
H26A H 0.1755 -0.4637 0.7236 0.025 Uiso 1 1 calc R
C27 C 0.1445(4) -0.3807(3) 0.8411(2) 0.0204(6) Uani 1 1 d .
H27A H 0.1910 -0.4495 0.9005 0.024 Uiso 1 1 calc R
C28 C 0.0615(3) -0.2940(3) 0.5346(2) 0.0207(6) Uani 1 1 d .

loop_
_atom_site_aniso_label
_atom_site_aniso_U_11
_atom_site_aniso_U_22
_atom_site_aniso_U_33
_atom_site_aniso_U_23
_atom_site_aniso_U_13
_atom_site_aniso_U_12
Pb1 0.01739(6) 0.01581(7) 0.01702(7) -0.00615(5) -0.00533(4) 0.00040(4)
S1 0.0184(3) 0.0215(4) 0.0127(3) -0.0051(3) -0.0023(2) -0.0036(3)
O1 0.0203(10) 0.0222(11) 0.0228(11) -0.0050(9) -0.0075(8) 0.0003(8)
O2 0.0200(10) 0.0170(11) 0.0273(11) -0.0044(9) -0.0077(8) -0.0015(8)
O3 0.0181(9) 0.0362(13) 0.0207(10) -0.0144(10) 0.0012(8) -0.0031(9)
O4 0.0309(11) 0.0235(12) 0.0184(11) 0.0016(9) -0.0093(8) -0.0052(9)
O5 0.0262(10) 0.0274(12) 0.0232(11) -0.0148(10) -0.0043(8) 0.0008(9)
O6 0.0472(13) 0.0274(13) 0.0186(11) -0.0094(10) -0.0099(9) 0.0025(11)
N1 0.0189(11) 0.0168(13) 0.0266(13) -0.0071(11) -0.0055(10) 0.0003(10)
N2 0.0238(12) 0.0135(12) 0.0153(12) -0.0041(10) -0.0057(9) -0.0006(10)
C1 0.0240(14) 0.0198(15) 0.0174(14) -0.0040(12) -0.0070(11) 0.0019(12)
C2 0.0234(14) 0.0216(16) 0.0176(14) -0.0092(12) -0.0048(11) 0.0031(12)
C3 0.0133(12) 0.0143(14) 0.0162(13) -0.0037(11) -0.0009(10) -0.0020(11)
C4 0.0255(15) 0.0247(17) 0.0226(15) -0.0116(13) -0.0109(12) 0.0024(13)
C5 0.0251(14) 0.0210(16) 0.0293(16) -0.0156(14) -0.0103(12) 0.0026(12)
C6 0.0243(14) 0.0174(15) 0.0208(15) -0.0078(13) -0.0120(11) 0.0037(12)
C7 0.0292(15) 0.0179(15) 0.0132(13) -0.0054(12) -0.0049(11) 0.0059(12)
C15 0.0210(13) 0.0193(15) 0.0111(13) -0.0073(12) -0.0029(10) -0.0001(12)
C16 0.0201(13) 0.0224(15) 0.0113(12) -0.0096(12) -0.0027(10) -0.0019(12)
C17 0.0200(13) 0.0183(15) 0.0176(14) -0.0082(12) -0.0055(10) 0.0025(11)
C18 0.0168(13) 0.0223(15) 0.0159(14) -0.0088(12) -0.0030(10) 0.0012(11)
C19 0.0169(12) 0.0206(15) 0.0114(13) -0.0069(12) -0.0008(10) -0.0023(11)
C20 0.0227(14) 0.0185(15) 0.0121(13) -0.0050(12) -0.0055(10) 0.0019(12)
C21 0.0157(12) 0.0237(16) 0.0163(14) -0.0086(12) -0.0047(10) 0.0017(11)
C22 0.0149(12) 0.0204(15) 0.0162(13) -0.0072(12) -0.0023(10) -0.0034(11)
C23 0.0178(13) 0.0177(15) 0.0226(15) -0.0083(13) -0.0052(11) 0.0010(11)
C24 0.0172(13) 0.0220(16) 0.0178(14) -0.0078(12) -0.0058(10) 0.0010(11)
C25 0.0146(12) 0.0227(16) 0.0185(14) -0.0098(13) -0.0023(10) -0.0044(11)
C26 0.0221(14) 0.0167(15) 0.0252(15) -0.0098(13) -0.0033(11) -0.0036(12)
C27 0.0223(14) 0.0162(15) 0.0203(15) -0.0034(12) -0.0082(11) 0.0013(12)
C28 0.0170(13) 0.0260(17) 0.0199(15) -0.0108(14) -0.0004(11) -0.0047(12)

loop_
_atom_type_symbol
_atom_type_description
_atom_type_scat_dispersion_real
_atom_type_scat_dispersion_imag
_atom_type_scat_source
C C 0.0033 0.0016 'International Tables Vol C Tables 4.2.6.8 and 6.1.1.4'
H H 0.0000 0.0000 'International Tables Vol C Tables 4.2.6.8 and 6.1.1.4'
N N 0.0061 0.0033 'International Tables Vol C Tables 4.2.6.8 and 6.1.1.4'
O O 0.0106 0.0060 'International Tables Vol C Tables 4.2.6.8 and 6.1.1.4'
Pb Pb -3.3944 10.1111 'International Tables Vol C Tables 4.2.6.8 and 6.1.1.4'
S S 0.1246 0.1234 'International Tables Vol C Tables 4.2.6.8 and 6.1.1.4'

loop_
_geom_angle_atom_site_label_1
_geom_angle_atom_site_label_2
_geom_angle_atom_site_label_3
_geom_angle
_geom_angle_site_symmetry_1
_geom_angle_site_symmetry_3
O2 Pb1 O5 87.02(7) . 2_656
O2 Pb1 N1 77.58(7) . .
O5 Pb1 N1 78.64(8) 2_656 .
O2 Pb1 O6 80.37(7) . 2_656
O5 Pb1 O6 51.67(7) 2_656 2_656
N1 Pb1 O6 126.23(7) . 2_656
O2 Pb1 C28 82.44(7) . 2_656
O5 Pb1 C28 26.09(8) 2_656 2_656
N1 Pb1 C28 102.67(8) . 2_656
O6 Pb1 C28 25.59(8) 2_656 2_656
O3 S1 O4 118.78(13) . .
O3 S1 C19 109.43(13) . .
O4 S1 C19 108.05(13) . .
O3 S1 C22 108.23(12) . .
O4 S1 C22 108.72(13) . .
C19 S1 C22 102.40(12) . .
C15 O2 Pb1 103.10(16) . .
C28 O5 Pb1 100.24(18) . 2_656
C28 O6 Pb1 85.65(17) . 2_656
C1 N1 C5 115.7(3) . .
C1 N1 Pb1 120.79(19) . .
C5 N1 Pb1 122.74(19) . .
C3 N2 C6 121.2(2) . .
C3 N2 C7 121.7(2) . .
C6 N2 C7 110.3(2) . .
N1 C1 C2 123.9(3) . .
C1 C2 C3 120.8(3) . .
N2 C3 C4 122.3(3) . .
N2 C3 C2 122.7(2) . .
C4 C3 C2 114.9(3) . .
C5 C4 C3 120.6(3) . .
N1 C5 C4 124.0(3) . .
N2 C6 C7 109.2(2) . 2_676
N2 C7 C6 110.2(2) . 2_676
O1 C15 O2 123.4(3) . .
O1 C15 C16 119.9(3) . .
O2 C15 C16 116.8(2) . .
C21 C16 C17 120.0(3) . .
C21 C16 C15 119.6(2) . .
C17 C16 C15 120.4(3) . .
C18 C17 C16 120.5(3) . .
C17 C18 C19 118.6(2) . .
C18 C19 C20 122.0(3) . .
C18 C19 S1 119.4(2) . .
C20 C19 S1 118.5(2) . .
C21 C20 C19 118.4(3) . .
C16 C21 C20 120.3(2) . .
C27 C22 C23 121.7(2) . .
C27 C22 S1 120.0(2) . .
C23 C22 S1 118.2(2) . .
C24 C23 C22 118.3(3) . .
C23 C24 C25 120.8(3) . .
C26 C25 C24 120.1(3) . .
C26 C25 C28 120.4(3) . .
C24 C25 C28 119.5(3) . .
C25 C26 C27 120.0(3) . .
C22 C27 C26 119.1(3) . .
O6 C28 O5 122.4(3) . .
O6 C28 C25 120.1(3) . .
O5 C28 C25 117.5(3) . .
O6 C28 Pb1 68.76(15) . 2_656
O5 C28 Pb1 53.67(14) . 2_656
C25 C28 Pb1 170.8(2) . 2_656

loop_
_geom_bond_atom_site_label_1
_geom_bond_atom_site_label_2
_geom_bond_distance
_geom_bond_site_symmetry_2
Pb1 O2 2.3094(19) .
Pb1 O5 2.348(2) 2_656
Pb1 N1 2.469(2) .
Pb1 O6 2.681(2) 2_656
Pb1 C28 2.868(3) 2_656
S1 O3 1.439(2) .
S1 O4 1.440(2) .
S1 C19 1.770(3) .
S1 C22 1.774(3) .
O1 C15 1.241(3) .
O2 C15 1.279(3) .
O5 C28 1.282(4) .
O5 Pb1 2.348(2) 2_656
O6 C28 1.243(4) .
O6 Pb1 2.681(2) 2_656
N1 C1 1.343(4) .
N1 C5 1.347(4) .
N2 C3 1.366(4) .
N2 C6 1.460(3) .
N2 C7 1.461(4) .
C1 C2 1.365(4) .
C2 C3 1.405(4) .
C3 C4 1.401(4) .
C4 C5 1.368(4) .
C6 C7 1.524(4) 2_676
C7 C6 1.524(4) 2_676
C15 C16 1.508(4) .
C16 C21 1.390(4) .
C16 C17 1.396(4) .
C17 C18 1.385(4) .
C18 C19 1.386(4) .
C19 C20 1.395(4) .
C20 C21 1.392(4) .
C22 C27 1.387(4) .
C22 C23 1.395(4) .
C23 C24 1.384(4) .
C24 C25 1.391(4) .
C25 C26 1.388(4) .
C25 C28 1.505(4) .
C26 C27 1.389(4) .
C28 Pb1 2.868(3) 2_656
